data_1508957
loop_
_publ_author_name
'Atta, Ananta Kumar'
'Kim, Seul-Bi'
'Heo, Jungseok'
'Cho, Dong-Gyu'

_publ_section_title
;
 Hg(II)-Mediated Intramolecular Cyclization Reaction in Aqueous Media and
 Its Application as Hg(II) Selective Indicator.
;
_journal_issue 5
_journal_name_full 'Organic letters'
_journal_page_first 1072
_journal_page_last 1075
_journal_paper_doi 10.1021/ol4000873
_journal_volume 15
_journal_year 2013
_chemical_formula_sum 'C13 H14 Cl Hg N O3'
_chemical_formula_weight 468.29
_chemical_name_systematic
; 
 ? 
;
_space_group_IT_number 2
_symmetry_cell_setting triclinic
_symmetry_space_group_name_Hall '-P 1'
_symmetry_space_group_name_H-M 'P -1'
_atom_sites_solution_hydrogens geom
_atom_sites_solution_primary direct
_atom_sites_solution_secondary difmap
_audit_creation_method SHELXL-97
_cell_angle_alpha 92.8870(10)
_cell_angle_beta 91.0330(10)
_cell_angle_gamma 90.1320(10)
_cell_formula_units_Z 4
_cell_length_a 6.98880(10)
_cell_length_b 10.8795(2)
_cell_length_c 19.1331(4)
_cell_measurement_temperature 296(2)
_cell_volume 1452.69(5)
_computing_cell_refinement 'Bruker SMART'
_computing_data_collection 'Bruker SMART'
_computing_data_reduction 'Bruker SAINT'
_computing_molecular_graphics 'Bruker SHELXTL'
_computing_publication_material 'Bruker SHELXTL'
_computing_structure_refinement 'SHELXL-97 (Sheldrick, 1997)'
_computing_structure_solution 'SHELXS-97 (Sheldrick, 1990)'
_diffrn_ambient_temperature 296(2)
_diffrn_measured_fraction_theta_full 0.993
_diffrn_measured_fraction_theta_max 0.993
_diffrn_measurement_device_type 'CCD area detector'
_diffrn_measurement_method 'phi and omega scans'
_diffrn_radiation_monochromator graphite
_diffrn_radiation_source 'fine-focus sealed tube'
_diffrn_radiation_type MoK\a
_diffrn_radiation_wavelength 0.71073
_diffrn_reflns_av_R_equivalents 0.0555
_diffrn_reflns_av_sigmaI/netI 0.0453
_diffrn_reflns_limit_h_max 9
_diffrn_reflns_limit_h_min -9
_diffrn_reflns_limit_k_max 14
_diffrn_reflns_limit_k_min -14
_diffrn_reflns_limit_l_max 25
_diffrn_reflns_limit_l_min -25
_diffrn_reflns_number 38046
_diffrn_reflns_theta_full 28.29
_diffrn_reflns_theta_max 28.29
_diffrn_reflns_theta_min 1.07
_exptl_absorpt_coefficient_mu 10.781
_exptl_absorpt_correction_T_max 0.7457
_exptl_absorpt_correction_T_min 0.4830
_exptl_absorpt_correction_type empirical
_exptl_absorpt_process_details SADABS
_exptl_crystal_colour yellow
_exptl_crystal_density_diffrn 2.141
_exptl_crystal_density_method 'not measured'
_exptl_crystal_description plate
_exptl_crystal_F_000 880
_exptl_crystal_size_max 0.220
_exptl_crystal_size_mid 0.180
_exptl_crystal_size_min 0.050
_refine_diff_density_max 1.793
_refine_diff_density_min -1.211
_refine_diff_density_rms 0.267
_refine_ls_extinction_method none
_refine_ls_goodness_of_fit_ref 1.014
_refine_ls_hydrogen_treatment mixed
_refine_ls_matrix_type full
_refine_ls_number_parameters 293
_refine_ls_number_reflns 7193
_refine_ls_number_restraints 21
_refine_ls_restrained_S_all 1.015
_refine_ls_R_factor_all 0.0773
_refine_ls_R_factor_gt 0.0453
_refine_ls_shift/su_max 0.068
_refine_ls_shift/su_mean 0.003
_refine_ls_structure_factor_coef Fsqd
_refine_ls_weighting_details 'calc w=1/[\s^2^(Fo^2^)+(0.0749P)^2^+5.3437P] where P=(Fo^2^+2Fc^2^)/3'
_refine_ls_weighting_scheme calc
_refine_ls_wR_factor_gt 0.1227
_refine_ls_wR_factor_ref 0.1459
_reflns_number_gt 4862
_reflns_number_total 7193
_reflns_threshold_expression >2sigma(I)
_cod_data_source_file ol4000873_si_002.cif
_cod_data_source_block cnu1052
_cod_depositor_comments
;
The following automatic conversions were performed:

'_symmetry_cell_setting' value 'Triclinic' changed to 'triclinic'
according to /home/saulius/struct/CIF-dictionaries/cif_core.dic
dictionary named 'cif_core.dic' version 2.4.2 from
2011-04-26.

'_exptl_absorpt_correction_type' value 'Empirical'
changed to 'empirical' according to
/home/saulius/struct/CIF-dictionaries/cif_core.dic dictionary named
'cif_core.dic' version 2.4.2 from 2011-04-26.

Automatic conversion script
Id: cif_fix_values 1891 2012-01-12 08:04:46Z andrius 
;
_cod_original_sg_symbol_H-M P-1
_cod_database_code 1508957

loop_
_symmetry_equiv_pos_as_xyz
'x, y, z'
'-x, -y, -z'

loop_
_atom_site_label
_atom_site_type_symbol
_atom_site_fract_x
_atom_site_fract_y
_atom_site_fract_z
_atom_site_U_iso_or_equiv
_atom_site_adp_type
_atom_site_occupancy
_atom_site_symmetry_multiplicity
_atom_site_calc_flag
_atom_site_refinement_flags
_atom_site_disorder_assembly
_atom_site_disorder_group
Hg1 Hg -0.00709(6) -0.15241(3) 0.298650(19) 0.04987(13) Uani 1 1 d . A 1
Hg2 Hg 0.49029(6) 0.61563(3) 0.297761(19) 0.04921(13) Uani 1 1 d . B 1
Cl1 Cl -0.0019(5) -0.3616(2) 0.27703(18) 0.0706(8) Uani 1 1 d . A 1
Cl2 Cl 0.4982(5) 0.8213(2) 0.27513(17) 0.0698(8) Uani 1 1 d . B 1
N1 N 0.2000(12) 0.2300(8) 0.5360(4) 0.053(2) Uani 1 1 d . A 1
N2 N 0.7008(11) 0.2765(8) 0.5347(4) 0.0504(19) Uani 1 1 d . B 1
O1 O 0.4339(10) 0.2301(6) 0.2624(3) 0.0529(16) Uani 1 1 d . B 1
O2 O 0.7082(12) 0.3786(7) 0.5632(4) 0.064(2) Uani 1 1 d . B 1
O3 O 0.7458(13) 0.1808(8) 0.5648(4) 0.075(2) Uani 1 1 d . B 1
O4 O -0.0639(10) 0.2252(6) 0.2621(4) 0.0522(16) Uani 1 1 d . A 1
O5 O 0.2100(13) 0.1322(7) 0.5636(4) 0.068(2) Uani 1 1 d . A 1
O6 O 0.2503(13) 0.3299(7) 0.5651(4) 0.073(2) Uani 1 1 d . A 1
C1 C -0.0766(15) 0.1005(10) 0.2486(5) 0.053(2) Uani 1 1 d . A 1
C2 C -0.0135(13) 0.0342(8) 0.3024(5) 0.044(2) Uani 1 1 d . A 1
C3 C 0.0360(12) 0.1234(8) 0.3583(5) 0.0424(19) Uani 1 1 d . A 1
C4 C 0.0020(12) 0.2379(8) 0.3302(5) 0.0422(19) Uani 1 1 d . A 1
C5 C 0.0351(13) 0.3516(9) 0.3666(6) 0.050(2) Uani 1 1 d . A 1
H5 H 0.0131 0.4260 0.3459 0.060 Uiso 1 1 calc R A 1
C6 C 0.1013(12) 0.3470(8) 0.4341(5) 0.045(2) Uani 1 1 d . A 1
H6A H 0.1288 0.4191 0.4606 0.054 Uiso 1 1 calc R A 1
C7 C 0.1273(12) 0.2315(8) 0.4628(5) 0.0412(19) Uani 1 1 d . A 1
C8 C 0.0977(12) 0.1198(8) 0.4267(5) 0.0405(19) Uani 1 1 d . A 1
H8 H 0.1185 0.0456 0.4478 0.049 Uiso 1 1 calc R A 1
C9 C -0.1548(18) 0.0638(12) 0.1779(6) 0.070(3) Uiso 1 1 d D A 1
H9A H -0.2660 0.1140 0.1686 0.084 Uiso 1 1 calc R A 1
H9B H -0.1969 -0.0212 0.1777 0.084 Uiso 1 1 calc R A 1
C10 C -0.014(3) 0.077(2) 0.1197(13) 0.170(10) Uiso 1 1 d D A 1
H10A H 0.0491 0.1562 0.1261 0.205 Uiso 1 1 calc R A 1
H10B H -0.0836 0.0754 0.0755 0.205 Uiso 1 1 calc R A 1
C11 C 0.138(3) -0.023(2) 0.1159(13) 0.150(8) Uiso 1 1 d D A 1
H11A H 0.1976 -0.0189 0.1621 0.180 Uiso 1 1 calc R A 1
H11B H 0.0659 -0.0991 0.1126 0.180 Uiso 1 1 calc R A 1
C12 C 0.302(6) -0.046(5) 0.067(3) 0.40(3) Uiso 1 1 d D A 1
H12A H 0.4122 0.0047 0.0813 0.476 Uiso 1 1 calc R A 1
H12B H 0.2658 -0.0293 0.0193 0.476 Uiso 1 1 calc R A 1
C13 C 0.343(6) -0.181(4) 0.075(2) 0.29(2) Uiso 1 1 d D A 1
H13A H 0.4614 -0.1894 0.1003 0.442 Uiso 1 1 calc R A 1
H13B H 0.3542 -0.2208 0.0290 0.442 Uiso 1 1 calc R A 1
H13C H 0.2412 -0.2174 0.0991 0.442 Uiso 1 1 calc R A 1
C14 C 0.4245(14) 0.3561(9) 0.2461(5) 0.047(2) Uani 1 1 d . B 1
C15 C 0.4821(14) 0.4303(8) 0.3025(5) 0.045(2) Uani 1 1 d . B 1
C16 C 0.5313(12) 0.3499(8) 0.3578(5) 0.0415(19) Uani 1 1 d . B 1
C17 C 0.5972(12) 0.3664(8) 0.4263(5) 0.0421(19) Uani 1 1 d . B 1
H17 H 0.6173 0.4443 0.4475 0.051 Uiso 1 1 calc R B 1
C18 C 0.6320(12) 0.2590(8) 0.4618(5) 0.0416(19) Uani 1 1 d . B 1
C19 C 0.6025(12) 0.1429(8) 0.4334(5) 0.047(2) Uani 1 1 d . B 1
H19 H 0.6265 0.0753 0.4600 0.057 Uiso 1 1 calc R B 1
C20 C 0.5375(14) 0.1260(8) 0.3655(5) 0.049(2) Uani 1 1 d . B 1
H20 H 0.5184 0.0477 0.3447 0.059 Uiso 1 1 calc R B 1
C21 C 0.5022(13) 0.2290(8) 0.3300(5) 0.045(2) Uiso 1 1 d . B 1
C22 C 0.3455(17) 0.3788(11) 0.1766(6) 0.069(3) Uiso 1 1 d D B 1
H22A H 0.3078 0.4636 0.1759 0.083 Uiso 1 1 calc R B 1
H22B H 0.2323 0.3295 0.1688 0.083 Uiso 1 1 calc R B 1
C23 C 0.478(2) 0.3520(18) 0.1181(9) 0.113(6) Uiso 1 1 d D B 1
H23A H 0.5138 0.2661 0.1185 0.136 Uiso 1 1 calc R B 1
H23B H 0.4089 0.3637 0.0745 0.136 Uiso 1 1 calc R B 1
C24 C 0.653(3) 0.427(2) 0.1193(14) 0.162(9) Uiso 1 1 d D B 1
H24A H 0.6976 0.4355 0.1670 0.194 Uiso 1 1 calc R B 1
H24B H 0.7475 0.3806 0.0937 0.194 Uiso 1 1 calc R B 1
C25 C 0.647(4) 0.547(3) 0.093(2) 0.115(11) Uiso 0.50 1 d PD B 1
H25A H 0.5843 0.6018 0.1255 0.137 Uiso 0.50 1 calc PR B 1
H25B H 0.5747 0.5441 0.0496 0.137 Uiso 0.50 1 calc PR B 1
C26 C 0.842(5) 0.593(4) 0.080(2) 0.29(2) Uiso 1 1 d D B 1
H26A H 0.8339 0.6738 0.0626 0.344 Uiso 1 1 calc R B 1
H26B H 0.9044 0.5387 0.0471 0.344 Uiso 1 1 calc R B 1
H26C H 0.9140 0.5970 0.1237 0.344 Uiso 1 1 calc R B 1
C25' C 0.785(6) 0.466(3) 0.066(2) 0.154(16) Uiso 0.50 1 d PD C 2

loop_
_atom_site_aniso_label
_atom_site_aniso_U_11
_atom_site_aniso_U_22
_atom_site_aniso_U_33
_atom_site_aniso_U_23
_atom_site_aniso_U_13
_atom_site_aniso_U_12
Hg1 0.0568(3) 0.0409(2) 0.0518(2) 0.00287(15) -0.00409(17) 0.00093(16)
Hg2 0.0572(3) 0.0401(2) 0.0502(2) 0.00161(15) -0.00285(17) 0.00168(16)
Cl1 0.083(2) 0.0408(13) 0.087(2) 0.0034(12) -0.0138(16) 0.0027(12)
Cl2 0.083(2) 0.0412(13) 0.085(2) 0.0030(12) -0.0110(16) -0.0018(12)
N1 0.043(5) 0.064(5) 0.053(5) -0.003(4) 0.008(4) -0.006(4)
N2 0.038(4) 0.061(5) 0.053(5) 0.008(4) 0.005(3) 0.009(4)
O1 0.057(4) 0.050(4) 0.050(4) -0.007(3) -0.002(3) -0.005(3)
O2 0.082(5) 0.051(4) 0.058(4) -0.008(3) -0.013(4) 0.001(4)
O3 0.101(7) 0.069(5) 0.057(5) 0.017(4) -0.008(4) 0.014(5)
O4 0.054(4) 0.048(4) 0.055(4) 0.011(3) -0.002(3) 0.009(3)
O5 0.096(6) 0.053(4) 0.057(4) 0.013(3) -0.013(4) 0.006(4)
O6 0.097(6) 0.058(5) 0.062(5) -0.010(4) -0.010(4) -0.017(4)
C1 0.056(6) 0.053(6) 0.051(6) 0.002(4) 0.001(5) 0.004(5)
C2 0.041(5) 0.045(5) 0.045(5) 0.003(4) -0.002(4) 0.004(4)
C3 0.036(5) 0.036(4) 0.056(5) 0.004(4) 0.001(4) -0.004(3)
C4 0.028(4) 0.043(5) 0.056(5) 0.003(4) 0.004(4) 0.002(3)
C5 0.036(5) 0.041(5) 0.076(7) 0.013(4) 0.008(4) 0.005(4)
C6 0.035(5) 0.046(5) 0.053(5) -0.002(4) 0.006(4) -0.008(4)
C7 0.038(5) 0.039(4) 0.047(5) 0.004(4) -0.002(4) 0.003(4)
C8 0.032(4) 0.038(4) 0.052(5) 0.011(4) 0.005(4) 0.004(3)
C14 0.047(5) 0.048(5) 0.047(5) 0.001(4) -0.004(4) 0.000(4)
C15 0.049(5) 0.035(4) 0.052(5) 0.004(4) -0.005(4) 0.004(4)
C16 0.030(4) 0.041(5) 0.054(5) 0.001(4) 0.005(4) 0.002(3)
C17 0.035(5) 0.039(4) 0.052(5) -0.010(4) 0.001(4) 0.004(3)
C18 0.027(4) 0.048(5) 0.050(5) 0.003(4) 0.002(4) 0.004(3)
C19 0.034(5) 0.039(5) 0.069(6) 0.006(4) 0.010(4) 0.007(4)
C20 0.051(6) 0.039(5) 0.056(6) -0.011(4) 0.000(4) 0.000(4)

loop_
_atom_type_symbol
_atom_type_description
_atom_type_scat_dispersion_real
_atom_type_scat_dispersion_imag
_atom_type_scat_source
C C 0.0033 0.0016 'International Tables Vol C Tables 4.2.6.8 and 6.1.1.4'
H H 0.0000 0.0000 'International Tables Vol C Tables 4.2.6.8 and 6.1.1.4'
N N 0.0061 0.0033 'International Tables Vol C Tables 4.2.6.8 and 6.1.1.4'
O O 0.0106 0.0060 'International Tables Vol C Tables 4.2.6.8 and 6.1.1.4'
Cl Cl 0.1484 0.1585 'International Tables Vol C Tables 4.2.6.8 and 6.1.1.4'
Hg Hg -2.3894 9.2266 'International Tables Vol C Tables 4.2.6.8 and 6.1.1.4'

loop_
_geom_angle_atom_site_label_1
_geom_angle_atom_site_label_2
_geom_angle_atom_site_label_3
_geom_angle
C2 Hg1 Cl1 171.7(3)
C15 Hg2 Cl2 171.7(3)
O5 N1 O6 123.8(9)
O5 N1 C7 118.6(8)
O6 N1 C7 117.5(8)
O2 N2 O3 123.2(9)
O2 N2 C18 120.6(8)
O3 N2 C18 116.2(8)
C21 O1 C14 106.0(7)
C1 O4 C4 104.4(7)
C2 C1 O4 113.5(9)
C2 C1 C9 132.3(10)
O4 C1 C9 114.2(9)
C1 C2 C3 105.6(8)
C1 C2 Hg1 123.5(7)
C3 C2 Hg1 130.9(7)
C8 C3 C4 118.9(8)
C8 C3 C2 136.2(8)
C4 C3 C2 104.8(8)
O4 C4 C3 111.6(8)
O4 C4 C5 124.2(8)
C3 C4 C5 124.2(9)
C6 C5 C4 116.4(9)
C5 C6 C7 119.0(8)
C8 C7 C6 124.6(8)
C8 C7 N1 117.8(8)
C6 C7 N1 117.5(8)
C3 C8 C7 116.8(8)
C1 C9 C10 114.0(14)
C9 C10 C11 114(2)
C12 C11 C10 132(3)
C11 C12 C13 103(4)
C15 C14 O1 110.6(8)
C15 C14 C22 134.2(10)
O1 C14 C22 115.1(8)
C14 C15 C16 106.6(8)
C14 C15 Hg2 121.4(7)
C16 C15 Hg2 132.0(7)
C17 C16 C21 118.4(8)
C17 C16 C15 135.3(8)
C21 C16 C15 106.3(8)
C16 C17 C18 116.1(8)
C19 C18 C17 124.2(9)
C19 C18 N2 119.7(8)
C17 C18 N2 116.1(8)
C18 C19 C20 120.0(9)
C21 C20 C19 116.9(8)
C20 C21 O1 125.1(8)
C20 C21 C16 124.4(9)
O1 C21 C16 110.5(8)
C14 C22 C23 114.8(12)
C24 C23 C22 115.6(17)
C25 C24 C23 120(2)
C24 C25 C26 111(3)

loop_
_geom_bond_atom_site_label_1
_geom_bond_atom_site_label_2
_geom_bond_distance
Hg1 C2 2.028(9)
Hg1 Cl1 2.293(3)
Hg2 C15 2.024(9)
Hg2 Cl2 2.301(3)
N1 O5 1.213(11)
N1 O6 1.243(10)
N1 C7 1.482(12)
N2 O2 1.213(10)
N2 O3 1.252(10)
N2 C18 1.469(12)
O1 C21 1.371(11)
O1 C14 1.422(12)
O4 C1 1.370(12)
O4 C4 1.374(11)
C1 C2 1.355(13)
C1 C9 1.485(15)
C2 C3 1.444(13)
C3 C8 1.373(13)
C3 C4 1.401(12)
C4 C5 1.406(13)
C5 C6 1.366(14)
C6 C7 1.408(12)
C7 C8 1.381(12)
C9 C10 1.512(18)
C10 C11 1.517(18)
C11 C12 1.50(2)
C12 C13 1.51(2)
C14 C15 1.368(13)
C14 C22 1.465(15)
C15 C16 1.444(13)
C16 C17 1.385(13)
C16 C21 1.407(12)
C17 C18 1.400(12)
C18 C19 1.363(12)
C19 C20 1.373(14)
C20 C21 1.360(13)
C22 C23 1.481(14)
C23 C24 1.468(16)
C24 C25 1.421(17)
C25 C26 1.477(18)
